data_7018604
loop_
_publ_author_name
'Zhang, Shaowei'
'Wang, Yuan'
'Zhao, Junwei'
'Ma, Pengtao'
'Wang, Jingping'
'Niu, Jingyang'

_publ_section_title
;
 Two types of oxalate-bridging rare-earth-substituted Keggin-type
 phosphotungstates {[(\a-PW(11)O(39))RE(H(2)O)](2)(C(2)O(4))}(10-) and
 {(\a-x-PW(10)O(38))RE(2)(C(2)O(4))(H(2)O)(2)}(3-).
;
_journal_issue 13
_journal_name_full 'Dalton transactions (Cambridge, England : 2003)'
_journal_page_first 3764
_journal_page_last 3772
_journal_paper_doi 10.1039/c2dt12202b
_journal_volume 41
_journal_year 2012
_chemical_formula_sum 'C14 H45 N3 O46.5 P Tm2 W10'
_chemical_formula_weight 3214.81
_chemical_name_systematic
;

?

;
_space_group_IT_number 15
_symmetry_cell_setting monoclinic
_symmetry_space_group_name_Hall '-C 2yc'
_symmetry_space_group_name_H-M 'C 1 2/c 1'
_atom_sites_solution_hydrogens geom
_atom_sites_solution_primary direct
_atom_sites_solution_secondary difmap
_audit_creation_method SHELXL-97
_cell_angle_alpha 90.00
_cell_angle_beta 102.650(10)
_cell_angle_gamma 90.00
_cell_formula_units_Z 4
_cell_length_a 20.517(11)
_cell_length_b 18.239(9)
_cell_length_c 18.608(9)
_cell_measurement_reflns_used 665
_cell_measurement_temperature 296(2)
_cell_measurement_theta_max 14.91
_cell_measurement_theta_min 2.68
_cell_volume 6794(6)
_computing_cell_refinement 'Bruker SMART'
_computing_data_collection 'Bruker SMART'
_computing_data_reduction 'Bruker SAINT'
_computing_molecular_graphics 'Bruker SHELXTL'
_computing_publication_material 'Bruker SHELXTL'
_computing_structure_refinement 'SHELXL-97 (Sheldrick, 1997)'
_computing_structure_solution 'SHELXS-97 (Sheldrick, 1990)'
_diffrn_ambient_temperature 296(2)
_diffrn_measured_fraction_theta_full 0.997
_diffrn_measured_fraction_theta_max 0.997
_diffrn_measurement_device_type 'CCD area detector'
_diffrn_measurement_method 'phi and omega scans'
_diffrn_radiation_monochromator graphite
_diffrn_radiation_source 'fine-focus sealed tube'
_diffrn_radiation_type MoK\a
_diffrn_radiation_wavelength 0.71073
_diffrn_reflns_av_R_equivalents 0.0503
_diffrn_reflns_av_sigmaI/netI 0.0632
_diffrn_reflns_limit_h_max 24
_diffrn_reflns_limit_h_min -17
_diffrn_reflns_limit_k_max 19
_diffrn_reflns_limit_k_min -21
_diffrn_reflns_limit_l_max 22
_diffrn_reflns_limit_l_min -21
_diffrn_reflns_number 17102
_diffrn_reflns_theta_full 25.00
_diffrn_reflns_theta_max 25.00
_diffrn_reflns_theta_min 1.51
_exptl_absorpt_coefficient_mu 19.544
_exptl_absorpt_correction_T_max 0.1115
_exptl_absorpt_correction_T_min 0.0504
_exptl_absorpt_correction_type multi-scan
_exptl_absorpt_process_details SADABS
_exptl_crystal_colour 'light green'
_exptl_crystal_density_diffrn 3.135
_exptl_crystal_density_method 'not measured'
_exptl_crystal_description block
_exptl_crystal_F_000 5660
_exptl_crystal_size_max 0.38
_exptl_crystal_size_mid 0.24
_exptl_crystal_size_min 0.20
_refine_diff_density_max 4.652
_refine_diff_density_min -2.621
_refine_diff_density_rms 0.353
_refine_ls_extinction_method none
_refine_ls_goodness_of_fit_ref 1.064
_refine_ls_hydrogen_treatment constr
_refine_ls_matrix_type full
_refine_ls_number_parameters 373
_refine_ls_number_reflns 5984
_refine_ls_number_restraints 112
_refine_ls_restrained_S_all 1.067
_refine_ls_R_factor_all 0.1068
_refine_ls_R_factor_gt 0.0665
_refine_ls_shift/su_max 0.000
_refine_ls_shift/su_mean 0.000
_refine_ls_structure_factor_coef Fsqd
_refine_ls_weighting_details 'calc w=1/[\s^2^(Fo^2^)+(0.1256P)^2^+69.6015P] where P=(Fo^2^+2Fc^2^)/3'
_refine_ls_weighting_scheme calc
_refine_ls_wR_factor_gt 0.1902
_refine_ls_wR_factor_ref 0.2124
_reflns_number_gt 3943
_reflns_number_total 5984
_reflns_threshold_expression >2sigma(I)
_cod_data_source_file c2dt12202b.txt
_cod_data_source_block 5
_cod_depositor_comments
;
The following automatic conversions were performed:

'_symmetry_cell_setting' value 'Monoclinic' changed to 'monoclinic'
according to /home/saulius/struct/CIF-dictionaries/cif_core.dic
dictionary named 'cif_core.dic' version 2.4.1 from
2010-06-29.

'_exptl_absorpt_correction_type' value 'Multi-scan'
changed to 'multi-scan' according to
/home/saulius/struct/CIF-dictionaries/cif_core.dic dictionary named
'cif_core.dic' version 2.4.1 from 2010-06-29.

Automatic conversion script
Id: cif_fix_values 1715 2011-07-08 13:25:40Z adriana 
;
_cod_original_sg_symbol_H-M C2/c
_cod_original_formula_sum 'C14 H45 N3 O46.50 P Tm2 W10'
_cod_database_code 7018604

loop_
_symmetry_equiv_pos_as_xyz
'x, y, z'
'-x, y, -z+1/2'
'x+1/2, y+1/2, z'
'-x+1/2, y+1/2, -z+1/2'
'-x, -y, -z'
'x, -y, z-1/2'
'-x+1/2, -y+1/2, -z'
'x+1/2, -y+1/2, z-1/2'

loop_
_atom_site_label
_atom_site_type_symbol
_atom_site_fract_x
_atom_site_fract_y
_atom_site_fract_z
_atom_site_U_iso_or_equiv
_atom_site_adp_type
_atom_site_occupancy
_atom_site_symmetry_multiplicity
_atom_site_calc_flag
_atom_site_refinement_flags
W1 W 0.72193(5) 0.07285(6) -0.08270(5) 0.0618(3) Uani 1 1 d .
W2 W 0.62676(5) 0.22405(5) -0.16498(5) 0.0507(3) Uani 1 1 d U
W3 W 0.62591(5) 0.32942(7) 0.08261(6) 0.0677(3) Uani 1 1 d U
W4 W 0.65572(5) 0.40154(7) -0.08364(6) 0.0671(3) Uani 1 1 d U
W5 W 0.77913(5) 0.32178(6) -0.16692(5) 0.0574(3) Uani 1 1 d .
Tm1 Tm 0.58750(7) 0.14415(6) 0.00157(6) 0.0633(3) Uani 1 1 d U
P1 P 0.7500 0.2500 0.0000 0.0315(14) Uani 1 2 d SD
O1 O 0.7113(13) -0.0103(10) -0.1230(12) 0.107(7) Uani 1 1 d .
O2 O 0.6529(9) 0.0755(8) -0.0354(11) 0.076(5) Uani 1 1 d .
O3 O 0.6753(9) 0.1338(9) -0.1587(10) 0.073(5) Uani 1 1 d .
O4 O 0.7795(12) 0.0621(14) 0.0086(14) 0.114 Uiso 1 1 d .
O5 O 0.7836(13) 0.1723(10) -0.0093(15) 0.047(7) Uani 0.50 1 d PD
O6 O 0.5740(11) 0.2140(19) -0.2499(11) 0.150(13) Uani 1 1 d .
O7 O 0.5770(9) 0.1927(9) -0.1033(10) 0.072(3) Uani 1 1 d U
O8 O 0.6136(9) 0.3229(9) -0.1411(11) 0.081(6) Uani 1 1 d .
O9 O 0.7002(11) 0.2654(9) -0.1987(12) 0.089(6) Uani 1 1 d .
O10 O 0.6966(10) 0.2047(12) -0.0510(12) 0.035(6) Uani 0.50 1 d PDU
O11 O 0.7153(11) 0.2786(13) -0.0757(10) 0.041(6) Uani 0.50 1 d PD
O12 O 0.5695(9) 0.3670(10) 0.1244(11) 0.079(5) Uani 1 1 d .
O13 O 0.5816(9) 0.2568(10) 0.0322(10) 0.080(3) Uani 1 1 d U
O14 O 0.6687(16) 0.2688(15) 0.1566(13) 0.157(14) Uani 1 1 d U
O15 O 0.6984(11) 0.401(2) 0.1122(11) 0.150(13) Uani 1 1 d .
O16 O 0.6079(9) 0.3832(12) -0.0085(10) 0.083(3) Uani 1 1 d U
O17 O 0.6121(10) 0.4734(9) -0.1251(12) 0.088(6) Uani 1 1 d .
O18 O 0.7169(10) 0.3944(9) -0.1424(13) 0.092(7) Uani 1 1 d .
O19 O 0.7920(13) 0.3548(14) -0.2502(11) 0.116(9) Uani 1 1 d .
O20 O 0.8508(14) 0.3652(13) -0.0993(14) 0.129(10) Uani 1 1 d .
O21 O 0.8024(11) 0.2736(13) -0.0474(14) 0.049(7) Uani 0.50 1 d PD
O22 O 0.5589(14) 0.0416(15) 0.0707(16) 0.140 Uiso 1 1 d D
N1 N 0.4174(10) 0.3969(12) -0.1232(12) 0.107(10) Uani 1 1 d D
N2 N 0.782(2) 0.604(2) -0.1453(17) 0.098(19) Uani 0.50 1 d PD
O1W O 0.4836(19) 0.1762(19) 0.035(3) 0.091(13) Uani 0.50 1 d P
O2W O 0.693(3) 0.828(2) -0.104(3) 0.24(2) Uani 1 1 d .
O3W O -0.104(2) 0.5795(18) 0.062(3) 0.12(2) Uani 0.50 1 d P
O4W O 0.065(4) 0.561(5) 0.242(5) 0.10(2) Uani 0.25 1 d PU
O23 O 0.4986(16) -0.0720(15) 0.0596(18) 0.152 Uiso 1 1 d D
C1 C 0.519(2) -0.0094(18) 0.0392(11) 0.148 Uiso 1 1 d D
C2 C 0.4451(18) 0.3220(13) -0.113(2) 0.17(2) Uani 1 1 d D
H2A H 0.4307 0.2944 -0.1571 0.248 Uiso 1 1 calc R
H2B H 0.4294 0.2985 -0.0733 0.248 Uiso 1 1 calc R
H2C H 0.4930 0.3244 -0.1003 0.248 Uiso 1 1 calc R
C3 C 0.4409(19) 0.4395(19) -0.0559(17) 0.19(3) Uani 1 1 d D
H3A H 0.4222 0.4879 -0.0623 0.292 Uiso 1 1 calc R
H3B H 0.4888 0.4427 -0.0456 0.292 Uiso 1 1 calc R
H3C H 0.4272 0.4159 -0.0155 0.292 Uiso 1 1 calc R
C4 C 0.3443(10) 0.393(3) -0.141(2) 0.25(4) Uani 1 1 d D
H4A H 0.3259 0.4411 -0.1485 0.375 Uiso 1 1 calc R
H4B H 0.3295 0.3702 -0.1002 0.375 Uiso 1 1 calc R
H4C H 0.3295 0.3638 -0.1843 0.375 Uiso 1 1 calc R
C5 C 0.440(2) 0.431(2) -0.185(2) 0.21(3) Uani 1 1 d DU
H5A H 0.4203 0.4792 -0.1939 0.308 Uiso 1 1 calc R
H5B H 0.4256 0.4017 -0.2286 0.308 Uiso 1 1 calc R
H5C H 0.4874 0.4351 -0.1737 0.308 Uiso 1 1 calc R
C6 C 0.826(3) 0.668(3) -0.133(3) 0.16(5) Uani 0.50 1 d PD
H6A H 0.8687 0.6549 -0.1023 0.242 Uiso 0.50 1 calc PR
H6B H 0.8063 0.7063 -0.1092 0.242 Uiso 0.50 1 calc PR
H6C H 0.8331 0.6862 -0.1794 0.242 Uiso 0.50 1 calc PR
C7 C 0.814(4) 0.546(3) -0.180(5) 0.208 Uiso 0.50 1 d PD
H7A H 0.8551 0.5316 -0.1484 0.311 Uiso 0.50 1 calc PR
H7B H 0.8219 0.5630 -0.2262 0.311 Uiso 0.50 1 calc PR
H7C H 0.7843 0.5039 -0.1893 0.311 Uiso 0.50 1 calc PR
C8 C 0.718(2) 0.625(4) -0.194(4) 0.14(3) Uani 0.50 1 d PDU
H8A H 0.6889 0.5831 -0.2013 0.207 Uiso 0.50 1 calc PR
H8B H 0.7259 0.6409 -0.2404 0.207 Uiso 0.50 1 calc PR
H8C H 0.6982 0.6637 -0.1716 0.207 Uiso 0.50 1 calc PR
C9 C 0.770(5) 0.578(5) -0.075(3) 0.43(14) Uani 0.50 1 d PDU
H9A H 0.8119 0.5624 -0.0437 0.643 Uiso 0.50 1 calc PR
H9B H 0.7399 0.5374 -0.0831 0.643 Uiso 0.50 1 calc PR
H9C H 0.7517 0.6169 -0.0509 0.643 Uiso 0.50 1 calc PR

loop_
_atom_site_aniso_label
_atom_site_aniso_U_11
_atom_site_aniso_U_22
_atom_site_aniso_U_33
_atom_site_aniso_U_23
_atom_site_aniso_U_13
_atom_site_aniso_U_12
W1 0.0657(6) 0.0685(7) 0.0561(6) -0.0141(5) 0.0241(5) -0.0261(5)
W2 0.0497(5) 0.0531(6) 0.0460(5) 0.0038(4) 0.0035(4) -0.0075(4)
W3 0.0493(6) 0.0930(8) 0.0657(7) -0.0155(6) 0.0233(5) 0.0068(5)
W4 0.0514(6) 0.0856(8) 0.0638(6) 0.0251(6) 0.0113(5) 0.0109(5)
W5 0.0649(6) 0.0652(7) 0.0449(5) 0.0075(4) 0.0181(5) 0.0018(5)
Tm1 0.0941(9) 0.0446(6) 0.0605(7) 0.0061(5) 0.0371(6) 0.0018(5)
P1 0.031(3) 0.032(3) 0.032(3) -0.002(3) 0.009(3) 0.005(3)
O1 0.17(2) 0.061(12) 0.093(14) -0.010(11) 0.040(15) 0.020(13)
O2 0.079(12) 0.046(9) 0.111(14) 0.032(9) 0.040(11) 0.009(8)
O3 0.085(12) 0.050(10) 0.092(13) 0.008(9) 0.035(10) -0.007(8)
O5 0.058(18) 0.042(16) 0.053(17) 0.017(13) 0.035(14) 0.005(13)
O6 0.070(14) 0.31(4) 0.062(13) -0.031(18) -0.012(11) 0.054(19)
O7 0.087(6) 0.060(6) 0.074(6) 0.008(6) 0.031(6) -0.006(6)
O8 0.089(13) 0.052(10) 0.115(15) 0.022(10) 0.054(12) 0.014(9)
O9 0.112(16) 0.053(11) 0.117(16) 0.019(10) 0.059(13) -0.003(10)
O10 0.029(9) 0.035(9) 0.043(9) -0.006(7) 0.012(7) -0.011(7)
O11 0.025(13) 0.043(15) 0.056(16) 0.003(12) 0.014(12) -0.004(11)
O12 0.078(12) 0.071(12) 0.101(14) -0.006(10) 0.049(11) -0.004(9)
O13 0.080(6) 0.079(6) 0.079(6) -0.012(6) 0.012(6) 0.029(6)
O14 0.22(3) 0.14(2) 0.083(14) -0.051(12) -0.040(18) 0.09(2)
O15 0.067(13) 0.32(4) 0.062(12) 0.021(18) 0.016(10) -0.069(19)
O16 0.057(6) 0.121(7) 0.072(6) 0.010(6) 0.015(6) -0.001(6)
O17 0.089(14) 0.042(10) 0.125(16) -0.008(10) 0.006(12) 0.022(9)
O18 0.098(14) 0.050(10) 0.161(19) 0.034(11) 0.098(14) 0.019(9)
O19 0.14(2) 0.16(2) 0.064(12) 0.002(13) 0.047(13) -0.068(16)
O20 0.17(2) 0.102(17) 0.122(18) -0.034(14) 0.037(17) 0.080(16)
O21 0.044(16) 0.017(13) 0.08(2) 0.014(13) 0.004(14) -0.009(11)
N1 0.10(2) 0.10(2) 0.10(2) -0.044(16) -0.021(16) -0.016(16)
N2 0.18(5) 0.09(3) 0.025(19) 0.02(2) 0.02(3) -0.06(3)
O1W 0.08(2) 0.06(2) 0.15(4) 0.00(2) 0.06(3) -0.039(19)
O2W 0.30(5) 0.14(3) 0.33(6) -0.02(3) 0.21(5) 0.02(3)
O3W 0.12(3) 0.04(2) 0.25(6) 0.01(3) 0.12(4) 0.02(2)
O4W 0.10(3) 0.10(3) 0.10(3) -0.001(10) 0.024(11) -0.002(10)
C2 0.13(4) 0.12(4) 0.23(5) -0.08(4) 0.00(4) -0.01(3)
C3 0.20(6) 0.19(5) 0.16(4) -0.04(4) -0.03(4) 0.11(4)
C4 0.10(4) 0.41(11) 0.20(6) -0.08(7) -0.04(4) 0.00(5)
C5 0.21(3) 0.20(3) 0.20(3) 0.004(10) 0.043(11) -0.007(10)
C6 0.15(7) 0.28(12) 0.06(4) -0.01(5) 0.03(4) -0.13(8)
C8 0.14(3) 0.14(3) 0.14(3) 0.002(10) 0.033(12) -0.003(10)
C9 0.43(14) 0.43(14) 0.43(14) 0.000(10) 0.09(3) -0.001(10)

loop_
_atom_type_symbol
_atom_type_description
_atom_type_scat_dispersion_real
_atom_type_scat_dispersion_imag
_atom_type_scat_source
C C 0.0033 0.0016 'International Tables Vol C Tables 4.2.6.8 and 6.1.1.4'
H H 0.0000 0.0000 'International Tables Vol C Tables 4.2.6.8 and 6.1.1.4'
N N 0.0061 0.0033 'International Tables Vol C Tables 4.2.6.8 and 6.1.1.4'
O O 0.0106 0.0060 'International Tables Vol C Tables 4.2.6.8 and 6.1.1.4'
P P 0.1023 0.0942 'International Tables Vol C Tables 4.2.6.8 and 6.1.1.4'
Tm Tm -0.3139 5.2483 'International Tables Vol C Tables 4.2.6.8 and 6.1.1.4'
W W -0.8490 6.8722 'International Tables Vol C Tables 4.2.6.8 and 6.1.1.4'

loop_
_geom_angle_atom_site_label_1
_geom_angle_atom_site_label_2
_geom_angle_atom_site_label_3
_geom_angle
_geom_angle_site_symmetry_1
_geom_angle_site_symmetry_3
O1 W1 O2 101.6(10) . .
O1 W1 O4 107.9(10) . .
O2 W1 O4 88.1(10) . .
O1 W1 O3 101.6(9) . .
O2 W1 O3 91.5(8) . .
O4 W1 O3 150.0(9) . .
O1 W1 O15 97.6(14) . 7_655
O2 W1 O15 160.6(12) . 7_655
O4 W1 O15 82.9(10) . 7_655
O3 W1 O15 87.9(10) . 7_655
O1 W1 O5 156.3(10) . .
O2 W1 O5 94.1(8) . .
O4 W1 O5 54.6(9) . .
O3 W1 O5 95.6(7) . .
O15 W1 O5 66.7(10) 7_655 .
O6 W2 O7 102.9(11) . .
O6 W2 O8 103.0(13) . .
O7 W2 O8 91.3(8) . .
O6 W2 O9 97.1(12) . .
O7 W2 O9 159.9(9) . .
O8 W2 O9 82.2(8) . .
O6 W2 O3 100.3(12) . .
O7 W2 O3 92.8(8) . .
O8 W2 O3 154.8(8) . .
O9 W2 O3 85.6(7) . .
O6 W2 O10 165.1(13) . .
O7 W2 O10 71.8(8) . .
O8 W2 O10 91.3(8) . .
O9 W2 O10 89.2(9) . .
O3 W2 O10 66.6(8) . .
O6 W2 O11 155.8(13) . .
O7 W2 O11 98.1(8) . .
O8 W2 O11 64.3(8) . .
O9 W2 O11 62.0(8) . .
O3 W2 O11 90.6(8) . .
O10 W2 O11 37.2(7) . .
O12 W3 O13 103.1(9) . .
O12 W3 O14 99.5(12) . .
O13 W3 O14 93.0(10) . .
O12 W3 O16 100.4(9) . .
O13 W3 O16 86.4(9) . .
O14 W3 O16 159.7(11) . .
O12 W3 O15 98.9(11) . .
O13 W3 O15 157.3(10) . .
O14 W3 O15 89.0(14) . .
O16 W3 O15 84.0(9) . .
O17 W4 O4 107.1(10) . 7_655
O17 W4 O18 98.4(10) . .
O4 W4 O18 90.1(11) 7_655 .
O17 W4 O8 101.6(8) . .
O4 W4 O8 151.3(9) 7_655 .
O18 W4 O8 84.1(9) . .
O17 W4 O16 99.6(10) . .
O4 W4 O16 84.7(10) 7_655 .
O18 W4 O16 162.0(8) . .
O8 W4 O16 92.1(8) . .
O17 W4 O5 160.0(9) . 7_655
O4 W4 O5 57.4(10) 7_655 7_655
O18 W4 O5 94.4(8) . 7_655
O8 W4 O5 94.9(8) . 7_655
O16 W4 O5 68.3(8) . 7_655
O19 W5 O20 101.6(11) . .
O19 W5 O9 101.3(9) . .
O20 W5 O9 157.1(11) . .
O19 W5 O14 101.1(13) . 7_655
O20 W5 O14 87.7(10) . 7_655
O9 W5 O14 89.1(12) . 7_655
O19 W5 O18 102.0(11) . .
O20 W5 O18 90.7(9) . .
O9 W5 O18 83.4(9) . .
O14 W5 O18 156.7(11) 7_655 .
O19 W5 O21 159.9(10) . .
O20 W5 O21 63.7(10) . .
O9 W5 O21 94.3(8) . .
O14 W5 O21 66.2(10) 7_655 .
O18 W5 O21 92.3(8) . .
O19 W5 O11 157.7(9) . .
O20 W5 O11 97.3(10) . .
O9 W5 O11 60.1(8) . .
O14 W5 O11 91.4(12) 7_655 .
O18 W5 O11 65.7(7) . .
O21 W5 O11 42.4(6) . .
O20 Tm1 O2 85.5(8) 7_655 .
O20 Tm1 O7 143.1(10) 7_655 .
O2 Tm1 O7 83.6(7) . .
O20 Tm1 O13 84.3(8) 7_655 .
O2 Tm1 O13 138.6(7) . .
O7 Tm1 O13 81.0(7) . .
O20 Tm1 O23 132.3(12) 7_655 5_655
O2 Tm1 O23 88.5(10) . 5_655
O7 Tm1 O23 82.6(9) . 5_655
O13 Tm1 O23 126.8(9) . 5_655
O20 Tm1 O1W 102.1(13) 7_655 .
O2 Tm1 O1W 155.1(9) . .
O7 Tm1 O1W 102.5(12) . .
O13 Tm1 O1W 66.2(9) . .
O23 Tm1 O1W 68.8(12) 5_655 .
O20 Tm1 O22 68.0(11) 7_655 .
O2 Tm1 O22 87.7(8) . .
O7 Tm1 O22 146.1(8) . .
O13 Tm1 O22 124.5(9) . .
O23 Tm1 O22 64.5(7) 5_655 .
O1W Tm1 O22 73.8(11) . .
O20 Tm1 O21 55.5(10) 7_655 7_655
O2 Tm1 O21 83.2(7) . 7_655
O7 Tm1 O21 88.1(7) . 7_655
O13 Tm1 O21 58.2(7) . 7_655
O23 Tm1 O21 168.1(9) 5_655 7_655
O1W Tm1 O21 120.8(10) . 7_655
O22 Tm1 O21 123.3(8) . 7_655
O20 Tm1 O10 87.5(10) 7_655 .
O2 Tm1 O10 60.2(6) . .
O7 Tm1 O10 56.6(7) . .
O13 Tm1 O10 79.3(7) . .
O23 Tm1 O10 128.9(9) 5_655 .
O1W Tm1 O10 142.7(9) . .
O22 Tm1 O10 141.5(9) . .
O21 Tm1 O10 39.3(6) 7_655 .
O11 P1 O11 180.0(17) . 7_655
O11 P1 O10 59.0(13) . .
O11 P1 O10 121.0(13) 7_655 .
O11 P1 O10 121.0(13) . 7_655
O11 P1 O10 59.0(13) 7_655 7_655
O10 P1 O10 180.0(19) . 7_655
O11 P1 O21 68.3(13) . .
O11 P1 O21 111.7(13) 7_655 .
O10 P1 O21 106.4(13) . .
O10 P1 O21 73.6(13) 7_655 .
O11 P1 O21 111.7(13) . 7_655
O11 P1 O21 68.3(13) 7_655 7_655
O10 P1 O21 73.6(13) . 7_655
O10 P1 O21 106.4(13) 7_655 7_655
O21 P1 O21 180.0(16) . 7_655
O11 P1 O5 70.8(14) . 7_655
O11 P1 O5 109.2(14) 7_655 7_655
O10 P1 O5 106.2(14) . 7_655
O10 P1 O5 73.8(14) 7_655 7_655
O21 P1 O5 100.3(12) . 7_655
O21 P1 O5 79.7(12) 7_655 7_655
O11 P1 O5 109.2(14) . .
O11 P1 O5 70.8(14) 7_655 .
O10 P1 O5 73.8(14) . .
O10 P1 O5 106.2(14) 7_655 .
O21 P1 O5 79.7(12) . .
O21 P1 O5 100.3(12) 7_655 .
O5 P1 O5 180(2) 7_655 .
W1 O2 Tm1 144.0(8) . .
W1 O3 W2 136.4(10) . .
W4 O4 W1 150.6(15) 7_655 .
P1 O5 O11 52.6(9) . 7_655
P1 O5 W4 127.3(14) . 7_655
O11 O5 W4 74.7(11) 7_655 7_655
P1 O5 W1 122.2(15) . .
O11 O5 W1 139.3(15) 7_655 .
W4 O5 W1 96.5(7) 7_655 .
W2 O7 Tm1 140.4(10) . .
W4 O8 W2 142.1(11) . .
W5 O9 W2 142.3(12) . .
O11 O10 P1 60.4(10) . .
O11 O10 W2 74.4(12) . .
P1 O10 W2 134.8(14) . .
O11 O10 Tm1 136.5(16) . .
P1 O10 Tm1 120.4(11) . .
W2 O10 Tm1 89.9(6) . .
O10 O11 P1 60.6(10) . .
O10 O11 O21 100.0(15) . .
P1 O11 O21 57.7(9) . .
O10 O11 O5 97.6(15) . 7_655
P1 O11 O5 56.6(10) . 7_655
O21 O11 O5 87.0(15) . 7_655
O10 O11 W2 68.4(11) . .
P1 O11 W2 128.9(13) . .
O21 O11 W2 139.1(16) . .
O5 O11 W2 132.3(15) 7_655 .
O10 O11 W5 134.5(17) . .
P1 O11 W5 122.0(12) . .
O21 O11 W5 64.3(10) . .
O5 O11 W5 122.1(14) 7_655 .
W2 O11 W5 95.2(7) . .
W3 O13 Tm1 144.3(10) . .
W3 O14 W5 138.2(13) . 7_655
W1 O15 W3 137.1(16) 7_655 .
W4 O16 W3 134.9(10) . .
W4 O18 W5 138.5(9) . .
W5 O20 Tm1 145.4(17) . 7_655
P1 O21 O11 54.0(9) . .
P1 O21 W5 127.3(14) . .
O11 O21 W5 73.3(11) . .
P1 O21 Tm1 126.7(14) . 7_655
O11 O21 Tm1 142.8(15) . 7_655
W5 O21 Tm1 94.2(6) . 7_655
C1 O22 Tm1 121(2) . .
C3 N1 C4 110.2(10) . .
C3 N1 C5 110.2(10) . .
C4 N1 C5 109.1(10) . .
C3 N1 C2 109.3(10) . .
C4 N1 C2 109.0(10) . .
C5 N1 C2 108.9(10) . .
C9 N2 C6 109.7(11) . .
C9 N2 C7 109.6(11) . .
C6 N2 C7 109.5(11) . .
C9 N2 C8 109.5(11) . .
C6 N2 C8 109.2(11) . .
C7 N2 C8 109.4(11) . .
C1 O23 Tm1 128(2) . 5_655
O22 C1 O23 135(2) . .
O22 C1 C1 114(3) . 5_655
O23 C1 C1 111(3) . 5_655
N1 C2 H2A 109.5 . .
N1 C2 H2B 109.5 . .
H2A C2 H2B 109.5 . .
N1 C2 H2C 109.5 . .
H2A C2 H2C 109.5 . .
H2B C2 H2C 109.5 . .
N1 C3 H3A 109.5 . .
N1 C3 H3B 109.5 . .
H3A C3 H3B 109.5 . .
N1 C3 H3C 109.5 . .
H3A C3 H3C 109.5 . .
H3B C3 H3C 109.5 . .
N1 C4 H4A 109.5 . .
N1 C4 H4B 109.5 . .
H4A C4 H4B 109.5 . .
N1 C4 H4C 109.5 . .
H4A C4 H4C 109.5 . .
H4B C4 H4C 109.5 . .
N1 C5 H5A 109.5 . .
N1 C5 H5B 109.5 . .
H5A C5 H5B 109.5 . .
N1 C5 H5C 109.5 . .
H5A C5 H5C 109.5 . .
H5B C5 H5C 109.5 . .
N2 C6 H6A 109.5 . .
N2 C6 H6B 109.5 . .
H6A C6 H6B 109.5 . .
N2 C6 H6C 109.5 . .
H6A C6 H6C 109.5 . .
H6B C6 H6C 109.5 . .
N2 C7 H7A 109.5 . .
N2 C7 H7B 109.5 . .
H7A C7 H7B 109.5 . .
N2 C7 H7C 109.5 . .
H7A C7 H7C 109.5 . .
H7B C7 H7C 109.5 . .
N2 C8 H8A 109.5 . .
N2 C8 H8B 109.5 . .
H8A C8 H8B 109.5 . .
N2 C8 H8C 109.5 . .
H8A C8 H8C 109.5 . .
H8B C8 H8C 109.5 . .
N2 C9 H9A 109.5 . .
N2 C9 H9B 109.5 . .
H9A C9 H9B 109.5 . .
N2 C9 H9C 109.5 . .
H9A C9 H9C 109.5 . .
H9B C9 H9C 109.5 . .

loop_
_geom_bond_atom_site_label_1
_geom_bond_atom_site_label_2
_geom_bond_distance
_geom_bond_site_symmetry_2
W1 O1 1.685(19) .
W1 O2 1.824(17) .
W1 O4 1.86(2) .
W1 O3 1.886(18) .
W1 O15 1.90(2) 7_655
W1 O5 2.45(3) .
W2 O6 1.719(19) .
W2 O7 1.789(17) .
W2 O8 1.891(17) .
W2 O9 1.910(18) .
W2 O3 1.915(17) .
W2 O10 2.31(2) .
W2 O11 2.39(2) .
W3 O12 1.676(17) .
W3 O13 1.757(19) .
W3 O14 1.83(2) .
W3 O16 1.923(19) .
W3 O15 1.97(2) .
W4 O17 1.676(17) .
W4 O4 1.83(2) 7_655
W4 O18 1.842(16) .
W4 O8 1.88(2) .
W4 O16 1.905(18) .
W4 O5 2.33(2) 7_655
W5 O19 1.736(18) .
W5 O20 1.89(3) .
W5 O9 1.90(2) .
W5 O14 1.95(2) 7_655
W5 O18 1.962(16) .
W5 O21 2.34(2) .
W5 O11 2.49(2) .
Tm1 O20 1.98(3) 7_655
Tm1 O2 2.060(17) .
Tm1 O7 2.110(17) .
Tm1 O13 2.143(17) .
Tm1 O23 2.29(3) 5_655
Tm1 O1W 2.42(4) .
Tm1 O22 2.41(3) .
Tm1 O21 2.69(2) 7_655
Tm1 O10 2.85(2) .
P1 O11 1.524(16) .
P1 O11 1.524(16) 7_655
P1 O10 1.526(15) .
P1 O10 1.526(15) 7_655
P1 O21 1.592(17) .
P1 O21 1.592(17) 7_655
P1 O5 1.602(16) 7_655
P1 O5 1.602(16) .
O4 W4 1.83(2) 7_655
O5 O11 1.81(3) 7_655
O5 W4 2.33(2) 7_655
O10 O11 1.50(3) .
O11 O21 1.75(3) .
O11 O5 1.81(3) 7_655
O14 W5 1.95(2) 7_655
O15 W1 1.90(2) 7_655
O20 Tm1 1.98(3) 7_655
O21 Tm1 2.69(2) 7_655
O22 C1 1.296(10) .
N1 C3 1.464(10) .
N1 C4 1.466(10) .
N1 C5 1.469(10) .
N1 C2 1.476(10) .
N2 C9 1.468(10) .
N2 C6 1.470(10) .
N2 C7 1.470(10) .
N2 C8 1.471(10) .
O23 C1 1.298(10) .
O23 Tm1 2.29(3) 5_655
C1 C1 1.53(2) 5_655
C2 H2A 0.9600 .
C2 H2B 0.9600 .
C2 H2C 0.9600 .
C3 H3A 0.9600 .
C3 H3B 0.9600 .
C3 H3C 0.9600 .
C4 H4A 0.9600 .
C4 H4B 0.9600 .
C4 H4C 0.9600 .
C5 H5A 0.9600 .
C5 H5B 0.9600 .
C5 H5C 0.9600 .
C6 H6A 0.9600 .
C6 H6B 0.9600 .
C6 H6C 0.9600 .
C7 H7A 0.9600 .
C7 H7B 0.9600 .
C7 H7C 0.9600 .
C8 H8A 0.9600 .
C8 H8B 0.9600 .
C8 H8C 0.9600 .
C9 H9A 0.9600 .
C9 H9B 0.9600 .
C9 H9C 0.9600 .
